data_2300222
loop_
_publ_author_name
'Stone, Kevin H.'
'Lapidus, Saul H.'
'Stephens, Peter W.'

_publ_section_title
;
 Implementation and use of robust refinement in powder diffraction in
 the presence of impurities
;
_journal_coeditor_code DB5058
_journal_issue 3
_journal_name_full 'Journal of Applied Crystallography'
_journal_page_first 385
_journal_page_last 391
_journal_paper_doi 10.1107/S0021889809008450
_journal_volume 42
_journal_year 2009
_chemical_formula_moiety 'C13 H18 O2'
_chemical_formula_structural 'C13 H18 O2'
_chemical_formula_sum 'C13 H18 O2'
_chemical_formula_weight 206.27
_chemical_name_common ibuprofen
_space_group_crystal_system monoclinic
_space_group_IT_number 14
_space_group_name_Hall '-P 2ybc'
_space_group_name_H-M_alt 'P 1 21/c 1'
_cell_angle_alpha 90
_cell_angle_beta 99.427(6)
_cell_angle_gamma 90
_cell_formula_units_Z 4
_cell_length_a 14.6655(16)
_cell_length_b 7.8817(8)
_cell_length_c 10.7240(9)
_cell_volume 1222.8(2)
_diffrn_radiation_monochromator 'double Si(111)'
_diffrn_radiation_wavelength 0.698291
_cod_data_source_file db5058.cif
_cod_data_source_block Ib_28%_Robust
_cod_depositor_comments
;
 Updating space group information.

 Antanas Vaitkus,
 2018-06-07

The following automatic conversions were performed:
'_space_group_crystal_system' value 'Monoclinic' changed to 'monoclinic'
according to '/home/saulius/struct/CIF-dictionaries/cif_core.dic'
dictionary named 'cif_core.dic' version 2.4.1 from 2010-06-29.

Automatic conversion script
Id: cif_fix_enum 1527 2010-12-29 10:47:43Z saulius 
;
_cod_database_code 2300222

loop_
_space_group_symop_id
_space_group_symop_operation_xyz
1 x,y,z
2 -x,y+1/2,-z+1/2
3 -x,-y,-z
4 x,-y+1/2,z+1/2

loop_
_atom_site_type_symbol
_atom_site_label
_atom_site_fract_x
_atom_site_fract_y
_atom_site_fract_z
_atom_site_occupancy
C C1a 0.6860739 -0.4006955 1.051734 1
C C2a 0.6452668 -0.5479425 0.9864535 1
C C3a 0.6942229 -0.6389769 0.9022592 1
C C4a 0.7839861 -0.5827645 0.8833457 1
C C5a 0.8247932 -0.4355175 0.9486265 1
C C6a 0.7758371 -0.3444831 1.032821 1
C C7a 0.6320069 -0.3001574 1.144718 1
C C8a 0.6235832 -0.4312605 1.254239 1
C C9a 0.609077 -0.1084885 1.171588 1
C C10a 0.8380531 -0.6833026 0.7903618 1
C C11a 0.9290978 -0.7541019 0.8742478 1
C C12a 0.9410591 -0.8128676 0.7365729 1
C C13a 0.8683638 -0.879543 0.9419587 1
O O1a 0.6170655 0.01116285 1.074562 1
O O2a 0.5142016 -0.1718084 1.084205 1
H H1a 0.5557591 0.06617015 1.045981 1
H H7a 0.6652001 -0.1918732 1.171034 1
H H8a 0.5876823 -0.3787493 1.315912 1
H H8b 0.5961016 -0.5395781 1.216726 1
H H8c 0.6866628 -0.4701158 1.293627 1
H H2a 0.5826936 -0.5871277 0.999638 1
H H3a 0.6657766 -0.7416216 0.8567525 1
H H5a 0.8873664 -0.3963323 0.935442 1
H H6a 0.8042834 -0.2418384 1.078328 1
H H10a 0.7965824 -0.7713896 0.7440049 1
H H10b 0.8630587 -0.601354 0.7332744 1
H H11a 0.9648928 -0.6579081 0.9192141 1
H H12a 0.9742981 -0.7227932 0.696039 1
H H12b 0.9726658 -0.9256575 0.7413003 1
H H12c 0.8792537 -0.8423743 0.6870521 1
H H13a 0.9094615 -0.9640404 0.9931726 1
H H13b 0.8294921 -0.8126864 0.9926729 1
H H13c 0.8198175 -0.932648 0.8773933 1

loop_
_atom_type_symbol
_atom_type_description
_atom_type_scat_dispersion_real
_atom_type_scat_dispersion_imag
_atom_type_scat_source
? ? ? ? ?
